data_9017876
loop_
_publ_author_name
'Missen, O. P.'
'Back, M. E.'
'Mills, S. J.'
'Roberts, A. C.'
'LePage, Y.'
'Pinch, W. W.'
'Mandarino, J. A.'

_publ_section_title
;
 Crystal chemistry of zemannite-type structures: III. Keystoneite,
 the Ni2+-analogue of zemannite, and ferrotellurite discredited
;
_journal_name_full 'The Canadian Mineralogist'
_journal_page_first 355
_journal_page_last 364
_journal_volume 59
_journal_year 2021
_chemical_compound_source 'Keystone mine, Boulder County, Colorado, USA'
_chemical_formula_sum 'Fe0.47 H7.62 Mg0.79 Mn0.1 Ni1.25 O12.81 Te3'
_chemical_name_mineral Keystoneite
_space_group_IT_number 173
_space_group_name_Hall 'P 6c'
_space_group_name_H-M_alt 'P 63'
_symmetry_space_group_name_H-M 'P 63'
_cell_angle_alpha 90
_cell_angle_beta 90
_cell_angle_gamma 120
_cell_formula_units_Z 2
_cell_length_a 9.3667
_cell_length_b 9.3667
_cell_length_c 7.6173
_cell_volume 578.769
_database_code_amcsd 0020974
_exptl_crystal_density_diffrn 4.130
_cod_data_source_file inputs/fixed/split/07444.cif
_cod_data_source_block 07444
_cod_original_formula_sum 'Te3 Ni1.25 Mg.79 Fe.47 Mn.1 O12.81 H7.62'
_cod_database_code 9017876

loop_
_space_group_symop_operation_xyz
x,y,z
x-y,x,1/2+z
-y,x-y,z
-x,-y,1/2+z
-x+y,-x,z
y,-x+y,1/2+z

loop_
_atom_site_aniso_label
_atom_site_aniso_U_11
_atom_site_aniso_U_22
_atom_site_aniso_U_33
_atom_site_aniso_U_12
_atom_site_aniso_U_13
_atom_site_aniso_U_23
Te 0.03420 0.03440 0.02270 0.01810 0.00330 0.00540
NiM1 0.02400 0.02400 0.01200 0.01220 0.00000 0.00000
MgM1 0.02400 0.02400 0.01200 0.01220 0.00000 0.00000
Fe3+M2 0.03400 0.03400 0.01700 0.01710 0.00000 0.00000
NiM2 0.03400 0.03400 0.01700 0.01710 0.00000 0.00000
Mn3+M2 0.03400 0.03400 0.01700 0.01710 0.00000 0.00000
MgM2 0.03400 0.03400 0.01700 0.01710 0.00000 0.00000
O1 0.03300 0.03500 0.02000 0.01700 0.01200 0.01400
O2 0.04700 0.05600 0.02700 0.03100 -0.02000 0.00800
O3 0.03800 0.02100 0.03000 0.00400 0.00700 -0.01700
MgM3 0.02700 0.02700 0.05600 0.01300 0.00000 0.00000
NiM3 0.02700 0.02700 0.05600 0.01300 0.00000 0.00000

loop_
_atom_site_label
_atom_site_fract_x
_atom_site_fract_y
_atom_site_fract_z
_atom_site_occupancy
_atom_site_U_iso_or_equiv
_atom_site_type_symbol
_atom_site_attached_hydrogens
Te 0.45864 0.50074 0.42810 1.00000 0.03010 Te 0
NiM1 0.66667 0.33333 0.61210 0.90000 0.02030 Ni 0
MgM1 0.66667 0.33333 0.61210 0.10000 0.02030 Mg 0
Fe3+M2 0.66667 0.33333 0.24450 0.47000 0.02860 Fe 0
NiM2 0.66667 0.33333 0.24450 0.32000 0.02860 Ni 0
Mn3+M2 0.66667 0.33333 0.24450 0.10000 0.02860 Mn 0
MgM2 0.66667 0.33333 0.24450 0.10000 0.02860 Mg 0
O1 0.66090 0.49900 0.42500 1.00000 0.02900 O 0
O2 0.14300 0.48800 0.60900 1.00000 0.04100 O 0
O3 0.85700 0.51900 -0.25200 1.00000 0.03500 O 0
MgM3 0.00000 0.00000 0.50200 0.59000 0.03600 Mg 0
NiM3 0.00000 0.00000 0.50200 0.03000 0.03600 Ni 0
Wat1 0.86600 0.80800 0.33800 0.73000 0.05500 O 2
Wat2 0.86000 0.80200 0.17700 0.54000 0.04100 O 2

loop_
_cod_changelog_entry_id
_cod_changelog_entry_author
_cod_changelog_entry_date
_cod_changelog_entry_text
1
;cod-tools version 3.8.0
Id: cif_guess_AMCSD_atom_types 9574 2023-05-10 09:00:05Z saulius
;
2023-05-10T18:58:49+03:00
;Derived atom types and hydrogen counts
from atom names that follow the AMCSD naming convention
(Wat == water, O-H == hydroxyl).
;

loop_
_cod_related_entry_id
_cod_related_entry_database
_cod_related_entry_code
1 AMCSD 0020974
